data_7039137
loop_
_publ_author_name
'Bulsink, Philip'
'Al-Ghamdi, Ahlam'
'Joshi, Prajesh'
'Korobkov, Ilia'
'Woo, Tom'
'Richeson, Darrin'

_publ_section_title
;
 Capturing Re(i) in an neutral N,N,N pincer Scaffold and resulting
 enhanced absorption of visible light.
;
_journal_issue 21
_journal_name_full 'Dalton transactions (Cambridge, England : 2003)'
_journal_page_first 8885
_journal_page_last 8896
_journal_paper_doi 10.1039/c6dt00661b
_journal_volume 45
_journal_year 2016
_chemical_formula_sum 'C28 H28 Br Cl3 N3 O2 Re'
_chemical_formula_weight 810.99
_space_group_crystal_system orthorhombic
_space_group_IT_number 19
_space_group_name_Hall 'P 2ac 2ab'
_space_group_name_H-M_alt 'P 21 21 21'
_symmetry_space_group_name_Hall 'P 2ac 2ab'
_symmetry_space_group_name_H-M 'P 21 21 21'
_atom_sites_solution_hydrogens geom
_audit_creation_method SHELXL-2014/7
_audit_update_record
;
2016-04-18 deposited with the CCDC.
2016-04-28 downloaded from the CCDC.
;
_cell_angle_alpha 90
_cell_angle_beta 90
_cell_angle_gamma 90
_cell_formula_units_Z 4
_cell_length_a 13.6894(3)
_cell_length_b 14.7004(4)
_cell_length_c 15.2437(4)
_cell_measurement_reflns_used 9837
_cell_measurement_temperature 200(2)
_cell_measurement_theta_max 28.30
_cell_measurement_theta_min 2.67
_cell_volume 3067.64(13)
_computing_cell_refinement 'APEX II, Bruker (2012)'
_computing_data_collection 'APEX II, Bruker (2012)'
_computing_data_reduction 'XPREP, Bruker (2012)'
_computing_molecular_graphics 'SHELXTL, Bruker (2015)'
_computing_publication_material 'SHELXTL, Bruker (2015)'
_computing_structure_refinement 'SHELXL-2014/7 (Sheldrick, 2014)'
_computing_structure_solution 'SHELXL-2014/7 (Sheldrick, 2014)'
_diffrn_ambient_temperature 200(2)
_diffrn_measured_fraction_theta_full 0.998
_diffrn_measured_fraction_theta_max 0.996
_diffrn_measurement_device_type 'Bruker APEX-II CCD'
_diffrn_measurement_method '\f and \w scans'
_diffrn_radiation_type MoK\a
_diffrn_radiation_wavelength 0.71073
_diffrn_reflns_av_R_equivalents 0.0221
_diffrn_reflns_av_unetI/netI 0.0259
_diffrn_reflns_Laue_measured_fraction_full 0.998
_diffrn_reflns_Laue_measured_fraction_max 0.996
_diffrn_reflns_limit_h_max 18
_diffrn_reflns_limit_h_min -18
_diffrn_reflns_limit_k_max 19
_diffrn_reflns_limit_k_min -19
_diffrn_reflns_limit_l_max 20
_diffrn_reflns_limit_l_min -20
_diffrn_reflns_number 35697
_diffrn_reflns_point_group_measured_fraction_full 0.996
_diffrn_reflns_point_group_measured_fraction_max 0.993
_diffrn_reflns_theta_full 25.242
_diffrn_reflns_theta_max 28.351
_diffrn_reflns_theta_min 1.925
_diffrn_source 'sealed X-ray tube'
_exptl_absorpt_coefficient_mu 5.554
_exptl_absorpt_correction_T_max 0.7457
_exptl_absorpt_correction_T_min 0.6263
_exptl_absorpt_correction_type multi-scan
_exptl_absorpt_process_details 'SADABS, Bruker (2003)'
_exptl_crystal_colour black
_exptl_crystal_density_diffrn 1.756
_exptl_crystal_description block
_exptl_crystal_F_000 1576
_exptl_crystal_size_max 0.150
_exptl_crystal_size_mid 0.110
_exptl_crystal_size_min 0.110
_refine_diff_density_max 0.798
_refine_diff_density_min -0.573
_refine_diff_density_rms 0.074
_refine_ls_abs_structure_details
; 
 Flack x determined using 3193 quotients [(I+)-(I-)]/[(I+)+(I-)] 
 (Parsons, Flack and Wagner, Acta Cryst. B69 (2013) 249-259). 
;
_refine_ls_abs_structure_Flack -0.002(3)
_refine_ls_extinction_method none
_refine_ls_goodness_of_fit_ref 1.032
_refine_ls_hydrogen_treatment constr
_refine_ls_matrix_type full
_refine_ls_number_parameters 343
_refine_ls_number_reflns 7612
_refine_ls_number_restraints 0
_refine_ls_restrained_S_all 1.032
_refine_ls_R_factor_all 0.0202
_refine_ls_R_factor_gt 0.0187
_refine_ls_shift/su_max 0.001
_refine_ls_shift/su_mean 0.000
_refine_ls_structure_factor_coef Fsqd
_refine_ls_weighting_details 'w=1/[\s^2^(Fo^2^)+(0.0267P)^2^+0.5075P] where P=(Fo^2^+2Fc^2^)/3'
_refine_ls_weighting_scheme calc
_refine_ls_wR_factor_gt 0.0475
_refine_ls_wR_factor_ref 0.0480
_reflns_Friedel_coverage 0.793
_reflns_Friedel_fraction_full 0.993
_reflns_Friedel_fraction_max 0.990
_reflns_number_gt 7341
_reflns_number_total 7612
_reflns_threshold_expression 'I > 2\s(I)'
_cod_data_source_file c6dt00661b2.cif
_cod_data_source_block dr105
_cod_depositor_comments 'Adding full bibliography for 7039128--7039138.cif.'
_cod_database_code 7039137
_shelx_shelxl_version_number 2014/7
_shelx_space_group_comment
; 
The symmetry employed for this shelxl refinement is uniquely defined 
by the following loop, which should always be used as a source of 
symmetry information in preference to the above space-group names. 
They are only intended as comments. 
;
_shelx_estimated_absorpt_t_min 0.490
_shelx_estimated_absorpt_t_max 0.580

loop_
_space_group_symop_operation_xyz
'x, y, z'
'-x+1/2, -y, z+1/2'
'-x, y+1/2, -z+1/2'
'x+1/2, -y+1/2, -z'

loop_
_atom_site_label
_atom_site_type_symbol
_atom_site_fract_x
_atom_site_fract_y
_atom_site_fract_z
_atom_site_U_iso_or_equiv
_atom_site_adp_type
_atom_site_occupancy
_atom_site_site_symmetry_order
_atom_site_calc_flag
_atom_site_refinement_flags_posn
_atom_site_refinement_flags_adp
Re1 Re 0.74186(2) 0.59422(2) 0.15432(2) 0.02469(5) Uani 1 1 d . .
Br1 Br 0.86662(4) 0.72774(3) 0.12391(3) 0.03918(11) Uani 1 1 d . .
Cl1 Cl 0.2145(2) 0.51534(16) 0.33965(16) 0.1140(8) Uani 1 1 d . .
Cl2 Cl 0.2294(3) 0.4817(3) 0.52293(19) 0.1452(11) Uani 1 1 d . .
Cl3 Cl 0.0428(2) 0.50220(17) 0.4439(3) 0.1471(12) Uani 1 1 d . .
O1 O 0.6074(3) 0.4392(2) 0.2075(2) 0.0500(9) Uani 1 1 d . .
O2 O 0.8359(2) 0.5747(2) 0.3346(2) 0.0498(8) Uani 1 1 d . .
N1 N 0.8296(2) 0.5112(2) 0.0737(2) 0.0251(7) Uani 1 1 d . .
N2 N 0.7037(3) 0.6310(2) 0.0282(2) 0.0307(7) Uani 1 1 d . .
N3 N 0.6295(3) 0.6929(2) 0.1712(2) 0.0356(8) Uani 1 1 d . .
C1 C 0.8889(3) 0.4797(3) -0.0765(3) 0.0331(9) Uani 1 1 d . .
H1A H 0.8752 0.5038 -0.1352 0.050 Uiso 1 1 calc R U
H1B H 0.9581 0.4888 -0.0626 0.050 Uiso 1 1 calc R U
H1C H 0.8737 0.4146 -0.0751 0.050 Uiso 1 1 calc R U
C2 C 0.8280(3) 0.5280(3) -0.0111(3) 0.0273(8) Uani 1 1 d . .
C3 C 0.7589(3) 0.5991(3) -0.0385(2) 0.0313(7) Uani 1 1 d . .
C4 C 0.7469(4) 0.6343(3) -0.1223(3) 0.0420(10) Uani 1 1 d . .
H4A H 0.7842 0.6110 -0.1698 0.050 Uiso 1 1 calc R U
C5 C 0.6802(4) 0.7034(4) -0.1360(3) 0.0529(14) Uani 1 1 d . .
H5A H 0.6702 0.7267 -0.1934 0.063 Uiso 1 1 calc R U
C6 C 0.6279(4) 0.7387(4) -0.0660(3) 0.0533(14) Uani 1 1 d . .
H6A H 0.5829 0.7871 -0.0745 0.064 Uiso 1 1 calc R U
C7 C 0.6423(4) 0.7021(3) 0.0167(3) 0.0392(10) Uani 1 1 d . .
C8 C 0.5980(4) 0.7322(4) 0.0991(3) 0.0455(12) Uani 1 1 d . .
C9 C 0.5226(5) 0.8066(5) 0.0976(4) 0.072(2) Uani 1 1 d . .
H9A H 0.5106 0.8253 0.0368 0.108 Uiso 1 1 calc R U
H9B H 0.4617 0.7841 0.1235 0.108 Uiso 1 1 calc R U
H9C H 0.5463 0.8587 0.1315 0.108 Uiso 1 1 calc R U
C10 C 0.8819(3) 0.4306(3) 0.1035(3) 0.0282(8) Uani 1 1 d . .
C11 C 0.9712(3) 0.4399(3) 0.1453(3) 0.0354(9) Uani 1 1 d . .
C12 C 1.0164(4) 0.3616(4) 0.1771(3) 0.0497(13) Uani 1 1 d . .
H12A H 1.0778 0.3661 0.2058 0.060 Uiso 1 1 calc R U
C13 C 0.9735(4) 0.2787(4) 0.1676(3) 0.0540(14) Uani 1 1 d . .
H13A H 1.0044 0.2262 0.1909 0.065 Uiso 1 1 calc R U
C14 C 0.8863(4) 0.2703(3) 0.1246(3) 0.0467(12) Uani 1 1 d . .
H14A H 0.8584 0.2116 0.1176 0.056 Uiso 1 1 calc R U
C15 C 0.8371(3) 0.3457(3) 0.0909(3) 0.0345(9) Uani 1 1 d . .
C16 C 1.0201(3) 0.5315(3) 0.1535(4) 0.0489(12) Uani 1 1 d . .
H16A H 1.0822 0.5246 0.1848 0.073 Uiso 1 1 calc R U
H16B H 1.0325 0.5563 0.0948 0.073 Uiso 1 1 calc R U
H16C H 0.9775 0.5730 0.1861 0.073 Uiso 1 1 calc R U
C17 C 0.7434(4) 0.3348(3) 0.0432(3) 0.0476(11) Uani 1 1 d . .
H17A H 0.7196 0.3945 0.0244 0.071 Uiso 1 1 calc R U
H17B H 0.7535 0.2960 -0.0083 0.071 Uiso 1 1 calc R U
H17C H 0.6951 0.3065 0.0820 0.071 Uiso 1 1 calc R U
C18 C 0.5791(3) 0.7084(3) 0.2526(3) 0.0397(10) Uani 1 1 d . .
C19 C 0.6221(4) 0.7633(3) 0.3168(3) 0.0408(10) Uani 1 1 d . .
C20 C 0.5735(4) 0.7748(4) 0.3966(3) 0.0483(12) Uani 1 1 d . .
H20A H 0.6009 0.8126 0.4407 0.058 Uiso 1 1 calc R U
C21 C 0.4863(4) 0.7316(5) 0.4115(4) 0.0574(15) Uani 1 1 d . .
H21A H 0.4551 0.7370 0.4669 0.069 Uiso 1 1 calc R U
C22 C 0.4443(4) 0.6806(4) 0.3463(4) 0.0580(14) Uani 1 1 d . .
H22A H 0.3824 0.6534 0.3569 0.070 Uiso 1 1 calc R U
C23 C 0.4881(4) 0.6673(4) 0.2664(4) 0.0500(13) Uani 1 1 d . .
C24 C 0.7170(5) 0.8108(4) 0.3022(4) 0.0593(15) Uani 1 1 d . .
H24A H 0.7417 0.7960 0.2436 0.089 Uiso 1 1 calc R U
H24B H 0.7073 0.8766 0.3070 0.089 Uiso 1 1 calc R U
H24C H 0.7643 0.7908 0.3465 0.089 Uiso 1 1 calc R U
C25 C 0.4385(4) 0.6112(6) 0.1962(5) 0.079(2) Uani 1 1 d . .
H25A H 0.4801 0.6090 0.1439 0.119 Uiso 1 1 calc R U
H25B H 0.4277 0.5493 0.2180 0.119 Uiso 1 1 calc R U
H25C H 0.3756 0.6389 0.1811 0.119 Uiso 1 1 calc R U
C26 C 0.6578(3) 0.4984(3) 0.1842(3) 0.0318(9) Uani 1 1 d . .
C27 C 0.8004(3) 0.5799(3) 0.2695(3) 0.0316(8) Uani 1 1 d . .
C28 C 0.1595(6) 0.4620(5) 0.4298(5) 0.077(2) Uani 1 1 d . .
H28A H 0.1566 0.3950 0.4187 0.093 Uiso 1 1 calc R U

loop_
_atom_site_aniso_label
_atom_site_aniso_U_11
_atom_site_aniso_U_22
_atom_site_aniso_U_33
_atom_site_aniso_U_23
_atom_site_aniso_U_13
_atom_site_aniso_U_12
Re1 0.02456(7) 0.02425(7) 0.02525(7) 0.00099(5) -0.00367(6) 0.00384(6)
Br1 0.0469(3) 0.0296(2) 0.0411(2) 0.00138(19) -0.00139(19) -0.00528(19)
Cl1 0.161(2) 0.0825(13) 0.0984(15) -0.0123(12) 0.0101(17) -0.0183(14)
Cl2 0.153(3) 0.178(3) 0.1050(17) -0.0056(18) -0.0375(19) -0.008(2)
Cl3 0.0861(16) 0.0962(18) 0.259(4) -0.013(2) -0.001(2) 0.0014(13)
O1 0.050(2) 0.056(2) 0.0444(19) -0.0023(16) 0.0026(16) -0.0186(17)
O2 0.0455(18) 0.060(2) 0.0437(19) 0.0043(17) -0.0091(16) -0.0021(15)
N1 0.0255(16) 0.0212(15) 0.0287(16) 0.0008(13) -0.0027(13) 0.0036(12)
N2 0.0317(17) 0.0287(16) 0.0317(17) -0.0014(14) -0.0089(14) 0.0053(14)
N3 0.0333(18) 0.0397(19) 0.0337(19) -0.0005(15) -0.0050(15) 0.0135(15)
C1 0.037(2) 0.031(2) 0.031(2) 0.0036(16) -0.0003(18) -0.0001(18)
C2 0.0298(19) 0.0219(17) 0.0301(19) 0.0022(15) -0.0050(16) -0.0028(15)
C3 0.0355(19) 0.0304(17) 0.0279(16) -0.0023(14) -0.0059(16) 0.002(2)
C4 0.057(3) 0.042(2) 0.0269(17) 0.0010(16) -0.008(2) 0.008(2)
C5 0.073(4) 0.056(3) 0.029(2) 0.006(2) -0.014(2) 0.021(3)
C6 0.062(3) 0.057(3) 0.041(3) 0.004(2) -0.016(2) 0.028(3)
C7 0.042(2) 0.039(2) 0.037(2) -0.0018(18) -0.0101(19) 0.014(2)
C8 0.044(3) 0.049(3) 0.044(3) -0.002(2) -0.007(2) 0.023(2)
C9 0.090(5) 0.073(4) 0.053(3) -0.004(3) -0.012(3) 0.057(4)
C10 0.0309(19) 0.0255(19) 0.0283(19) 0.0056(14) 0.0024(16) 0.0046(15)
C11 0.0320(19) 0.039(2) 0.036(2) 0.0046(18) 0.0003(18) 0.0074(16)
C12 0.046(3) 0.057(3) 0.045(3) 0.005(2) -0.005(2) 0.023(2)
C13 0.076(4) 0.041(3) 0.046(3) 0.011(2) 0.005(3) 0.030(3)
C14 0.074(4) 0.024(2) 0.042(2) 0.0090(19) 0.017(2) 0.006(2)
C15 0.044(2) 0.029(2) 0.030(2) -0.0010(17) 0.0077(19) 0.0008(18)
C16 0.030(2) 0.051(3) 0.065(3) 0.004(3) -0.015(3) -0.0027(19)
C17 0.050(3) 0.036(2) 0.056(3) -0.006(2) 0.003(3) -0.016(2)
C18 0.037(2) 0.043(3) 0.039(2) 0.001(2) -0.0007(19) 0.018(2)
C19 0.048(3) 0.036(2) 0.039(2) -0.0044(18) 0.000(2) 0.014(2)
C20 0.048(3) 0.057(3) 0.040(3) -0.008(2) -0.002(2) 0.021(2)
C21 0.046(3) 0.081(4) 0.045(3) -0.006(3) 0.005(2) 0.027(3)
C22 0.029(2) 0.078(4) 0.066(3) -0.003(3) 0.006(3) 0.015(2)
C23 0.031(2) 0.067(3) 0.052(3) -0.011(3) -0.002(2) 0.011(2)
C24 0.076(4) 0.049(3) 0.053(3) -0.017(2) 0.009(3) -0.011(3)
C25 0.033(3) 0.127(6) 0.078(4) -0.031(4) -0.003(3) 0.003(3)
C26 0.030(2) 0.037(2) 0.0289(19) -0.0012(17) -0.0025(16) -0.0040(17)
C27 0.034(2) 0.028(2) 0.033(2) 0.0045(17) 0.0036(16) -0.0002(16)
C28 0.094(5) 0.045(3) 0.094(5) -0.015(4) -0.007(4) -0.005(3)

loop_
_atom_type_symbol
_atom_type_description
_atom_type_scat_dispersion_real
_atom_type_scat_dispersion_imag
_atom_type_scat_source
C C 0.0033 0.0016 'International Tables Vol C Tables 4.2.6.8 and 6.1.1.4'
H H 0.0000 0.0000 'International Tables Vol C Tables 4.2.6.8 and 6.1.1.4'
N N 0.0061 0.0033 'International Tables Vol C Tables 4.2.6.8 and 6.1.1.4'
O O 0.0106 0.0060 'International Tables Vol C Tables 4.2.6.8 and 6.1.1.4'
Cl Cl 0.1484 0.1585 'International Tables Vol C Tables 4.2.6.8 and 6.1.1.4'
Br Br -0.2901 2.4595 'International Tables Vol C Tables 4.2.6.8 and 6.1.1.4'
Re Re -1.0185 7.2310 'International Tables Vol C Tables 4.2.6.8 and 6.1.1.4'

loop_
_geom_angle_atom_site_label_1
_geom_angle_atom_site_label_2
_geom_angle_atom_site_label_3
_geom_angle
C26 Re1 C27 87.27(18)
C26 Re1 N2 105.51(16)
C27 Re1 N2 167.20(15)
C26 Re1 N1 93.20(16)
C27 Re1 N1 103.27(15)
N2 Re1 N1 75.69(13)
C26 Re1 N3 92.28(17)
C27 Re1 N3 105.22(15)
N2 Re1 N3 75.59(14)
N1 Re1 N3 151.19(13)
C26 Re1 Br1 175.69(13)
C27 Re1 Br1 88.42(12)
N2 Re1 Br1 78.80(10)
N1 Re1 Br1 87.69(9)
N3 Re1 Br1 88.95(11)
C2 N1 C10 117.9(3)
C2 N1 Re1 117.0(3)
C10 N1 Re1 124.7(3)
C3 N2 C7 121.1(4)
C3 N2 Re1 118.0(3)
C7 N2 Re1 118.7(3)
C8 N3 C18 119.7(4)
C8 N3 Re1 115.8(3)
C18 N3 Re1 123.9(3)
N1 C2 C3 115.1(4)
N1 C2 C1 124.1(4)
C3 C2 C1 120.8(3)
N2 C3 C4 119.9(4)
N2 C3 C2 113.1(3)
C4 C3 C2 127.1(4)
C5 C4 C3 119.4(4)
C4 C5 C6 120.0(4)
C7 C6 C5 118.8(4)
N2 C7 C6 120.5(4)
N2 C7 C8 112.3(4)
C6 C7 C8 127.2(4)
N3 C8 C7 116.7(4)
N3 C8 C9 123.8(5)
C7 C8 C9 119.4(4)
C11 C10 C15 122.4(4)
C11 C10 N1 119.8(4)
C15 C10 N1 117.8(4)
C10 C11 C12 118.0(4)
C10 C11 C16 121.2(4)
C12 C11 C16 120.7(4)
C13 C12 C11 120.7(5)
C12 C13 C14 120.6(4)
C13 C14 C15 121.8(5)
C14 C15 C10 116.5(4)
C14 C15 C17 120.8(4)
C10 C15 C17 122.7(4)
C19 C18 C23 121.3(4)
C19 C18 N3 119.5(4)
C23 C18 N3 119.2(4)
C20 C19 C18 118.5(5)
C20 C19 C24 119.3(5)
C18 C19 C24 122.2(4)
C21 C20 C19 120.3(5)
C20 C21 C22 119.8(5)
C23 C22 C21 122.6(5)
C22 C23 C18 117.4(5)
C22 C23 C25 120.7(5)
C18 C23 C25 121.9(5)
O1 C26 Re1 176.2(4)
O2 C27 Re1 177.3(4)
Cl3 C28 Cl2 110.7(4)
Cl3 C28 Cl1 110.1(5)
Cl2 C28 Cl1 109.2(4)

loop_
_geom_bond_atom_site_label_1
_geom_bond_atom_site_label_2
_geom_bond_distance
Re1 C26 1.875(4)
Re1 C27 1.941(4)
Re1 N2 2.064(3)
Re1 N1 2.108(3)
Re1 N3 2.130(3)
Re1 Br1 2.6429(5)
Cl1 C28 1.753(8)
Cl2 C28 1.736(8)
Cl3 C28 1.716(8)
O1 C26 1.166(5)
O2 C27 1.108(5)
N1 C2 1.317(5)
N1 C10 1.456(5)
N2 C3 1.351(5)
N2 C7 1.352(5)
N3 C8 1.314(6)
N3 C18 1.438(6)
C1 C2 1.482(6)
C2 C3 1.470(5)
C3 C4 1.387(5)
C4 C5 1.382(7)
C5 C6 1.386(7)
C6 C7 1.384(6)
C7 C8 1.463(7)
C8 C9 1.505(7)
C10 C11 1.386(6)
C10 C15 1.403(6)
C11 C12 1.394(6)
C11 C16 1.509(6)
C12 C13 1.360(8)
C13 C14 1.367(8)
C14 C15 1.395(6)
C15 C17 1.484(7)
C18 C19 1.399(7)
C18 C23 1.400(7)
C19 C20 1.396(7)
C19 C24 1.491(8)
C20 C21 1.370(8)
C21 C22 1.372(8)
C22 C23 1.371(8)
C23 C25 1.512(8)

loop_
_geom_torsion_atom_site_label_1
_geom_torsion_atom_site_label_2
_geom_torsion_atom_site_label_3
_geom_torsion_atom_site_label_4
_geom_torsion
C10 N1 C2 C3 168.5(3)
Re1 N1 C2 C3 -4.2(4)
C10 N1 C2 C1 -10.6(6)
Re1 N1 C2 C1 176.6(3)
C7 N2 C3 C4 -5.6(6)
Re1 N2 C3 C4 -168.8(3)
C7 N2 C3 C2 174.1(4)
Re1 N2 C3 C2 11.0(4)
N1 C2 C3 N2 -4.2(5)
C1 C2 C3 N2 175.0(4)
N1 C2 C3 C4 175.5(4)
C1 C2 C3 C4 -5.3(7)
N2 C3 C4 C5 1.7(7)
C2 C3 C4 C5 -178.0(4)
C3 C4 C5 C6 1.7(8)
C4 C5 C6 C7 -1.4(9)
C3 N2 C7 C6 6.0(7)
Re1 N2 C7 C6 169.0(4)
C3 N2 C7 C8 -173.5(4)
Re1 N2 C7 C8 -10.5(6)
C5 C6 C7 N2 -2.4(8)
C5 C6 C7 C8 177.0(6)
C18 N3 C8 C7 -170.2(5)
Re1 N3 C8 C7 1.2(6)
C18 N3 C8 C9 11.6(8)
Re1 N3 C8 C9 -177.0(5)
N2 C7 C8 N3 5.8(7)
C6 C7 C8 N3 -173.6(5)
N2 C7 C8 C9 -175.9(5)
C6 C7 C8 C9 4.7(9)
C2 N1 C10 C11 106.3(5)
Re1 N1 C10 C11 -81.5(4)
C2 N1 C10 C15 -75.8(5)
Re1 N1 C10 C15 96.3(4)
C15 C10 C11 C12 -1.2(6)
N1 C10 C11 C12 176.5(4)
C15 C10 C11 C16 176.6(5)
N1 C10 C11 C16 -5.7(7)
C10 C11 C12 C13 -0.3(7)
C16 C11 C12 C13 -178.2(5)
C11 C12 C13 C14 1.6(8)
C12 C13 C14 C15 -1.4(8)
C13 C14 C15 C10 0.0(7)
C13 C14 C15 C17 178.9(5)
C11 C10 C15 C14 1.4(6)
N1 C10 C15 C14 -176.4(4)
C11 C10 C15 C17 -177.6(4)
N1 C10 C15 C17 4.6(6)
C8 N3 C18 C19 -107.4(5)
Re1 N3 C18 C19 82.0(5)
C8 N3 C18 C23 73.2(6)
Re1 N3 C18 C23 -97.5(5)
C23 C18 C19 C20 1.7(7)
N3 C18 C19 C20 -177.8(4)
C23 C18 C19 C24 -177.5(5)
N3 C18 C19 C24 3.1(7)
C18 C19 C20 C21 1.0(7)
C24 C19 C20 C21 -179.8(5)
C19 C20 C21 C22 -3.2(8)
C20 C21 C22 C23 2.8(9)
C21 C22 C23 C18 -0.1(9)
C21 C22 C23 C25 -179.4(6)
C19 C18 C23 C22 -2.1(8)
N3 C18 C23 C22 177.3(4)
C19 C18 C23 C25 177.2(5)
N3 C18 C23 C25 -3.4(8)
